data_4061063
loop_
_publ_author_name
'Tanase, Tomoaki'
'Goto, Eri'
'Begum, Rowshan A.'
'Hamaguchi, Makiko'
'Zhan, Shuzhong'
'Iida, Masayasu'
'Sakai, Ken'

_publ_section_title
;
 Reactive Rigid-Rod Organometallic Polymers Involving Linear Triplatinum
 Units Connected by \p-Conjugated Bisisocyanides
;
_journal_coden_ASTM ORGND7
_journal_issue 25
_journal_name_full Organometallics
_journal_page_first 5975
_journal_page_last 5988
_journal_paper_doi 10.1021/om0494566
_journal_volume 23
_journal_year 2004
_chemical_formula_sum 'C83 H84 B4 Cl2 F16 N4 O5 P6 Pt3'
_chemical_formula_weight 2406.83
_space_group_IT_number 14
_symmetry_cell_setting monoclinic
_symmetry_space_group_name_Hall '-P 2ybc'
_symmetry_space_group_name_H-M 'P 1 21/c 1'
_cell_angle_alpha 90
_cell_angle_beta 110.49(3)
_cell_angle_gamma 90
_cell_formula_units_Z 2
_cell_length_a 12.873(4)
_cell_length_b 29.350(6)
_cell_length_c 14.826(4)
_cell_measurement_temperature 157.2
_cell_volume 5246(2)
_diffrn_ambient_temperature 157.2
_exptl_crystal_density_diffrn 1.523
_cod_original_sg_symbol_H-M 'P 21/c'
_cod_original_formula_sum 'C83 H84 B4 Cl2 F16 N4 O5 P6 Pt3 '
_cod_database_code 4061063

loop_
_symmetry_equiv_pos_as_xyz
x,y,z
-x,1/2+y,1/2-z
-x,-y,-z
x,1/2-y,1/2+z

loop_
_atom_site_label
_atom_site_type_symbol
_atom_site_fract_x
_atom_site_fract_y
_atom_site_fract_z
_atom_site_U_iso_or_equiv
_atom_site_adp_type
_atom_site_occupancy
_atom_site_calc_flag
_atom_site_refinement_flags
_atom_site_disorder_assembly
_atom_site_disorder_group
Pt(1) Pt 0.17170(2) 0.074564(9) 0.10039(2) 0.03276(8) Uani 1.00 d . . .
Pt(2) Pt 0.0000 0.0000 0.0000 0.0339(1) Uani 1.00 d S . .
Cl(1) Cl 0.3904(9) 0.1513(3) 0.4854(10) 0.198(5) Uani 0.50 d P . .
Cl(2) Cl 0.495(1) 0.1391(3) 0.6841(9) 0.206(6) Uani 0.50 d P . .
P(1) P 0.1600(2) 0.10027(6) -0.0535(1) 0.0344(5) Uani 1.00 d . . .
P(2) P -0.0022(2) 0.02091(6) -0.1517(1) 0.0343(5) Uani 1.00 d . . .
P(3) P 0.2013(2) 0.04073(6) 0.2505(1) 0.0348(5) Uani 1.00 d . . .
F(1) F 0.9430(5) 0.1063(3) 0.6258(6) 0.1143 Uiso 1.00 d . . .
F(2) F 0.7691(7) 0.1100(3) 0.6218(6) 0.1143 Uiso 1.00 d . . .
F(3) F 0.8080(7) 0.1260(3) 0.4906(5) 0.1143 Uiso 1.00 d . . .
F(4) F 0.8198(8) 0.0547(2) 0.5437(6) 0.1143 Uiso 1.00 d . . .
F(5) F 0.8755(8) 0.1089(5) 0.9656(9) 0.1862 Uiso 1.00 d . . .
F(6) F 0.706(1) 0.1243(5) 0.9649(9) 0.1862 Uiso 1.00 d . . .
F(7) F 0.734(1) 0.0828(5) 0.8423(9) 0.1862 Uiso 1.00 d . . .
F(8) F 0.774(1) 0.1567(5) 0.8552(9) 0.1862 Uiso 1.00 d . . .
O(1) O 0.2361(6) -0.0112(3) 0.0559(6) 0.092(3) Uani 1.00 d . . .
O(11) O 0.530(1) 0.2178(4) 0.1205(9) 0.068(3) Uiso 0.50 d P . .
O(12) O 0.819(2) 0.1962(7) 0.396(1) 0.123(6) Uiso 0.50 d P . .
O(13) O 0.621(1) 0.1756(6) -0.031(1) 0.116(6) Uiso 0.50 d P . .
N(1) N 0.1653(5) 0.0108(2) 0.0474(4) 0.034(1) Uani 1.00 d . . .
N(2) N 0.1695(6) 0.1741(2) 0.1619(5) 0.053(2) Uani 1.00 d . . .
C(1) C 0.1707(7) 0.1365(3) 0.1425(5) 0.043(2) Uani 1.00 d . . .
C(2) C 0.0358(6) 0.0809(2) -0.1492(5) 0.039(2) Uani 1.00 d . . .
C(3) C 0.1400(6) -0.0166(2) 0.2389(5) 0.038(2) Uani 1.00 d . . .
C(11) C 0.156(1) 0.2217(3) 0.1751(6) 0.071(2) Uani 1.00 d . . .
C(12) C 0.047(1) 0.2384(4) 0.1489(8) 0.091(3) Uani 1.00 d . . .
C(13) C 0.030(1) 0.2857(4) 0.1532(9) 0.113(5) Uani 1.00 d . . .
C(14) C 0.124(2) 0.3113(4) 0.1866(9) 0.123(5) Uani 1.00 d . . .
C(15) C 0.235(2) 0.2953(4) 0.2158(9) 0.123(5) Uani 1.00 d . . .
C(16) C 0.248(1) 0.2457(4) 0.2075(8) 0.099(3) Uani 1.00 d . . .
C(17) C -0.039(1) 0.2106(5) 0.120(1) 0.129(6) Uani 1.00 d . . .
C(18) C 0.356(1) 0.2274(5) 0.236(1) 0.143(6) Uani 1.00 d . . .
C(111) C 0.1591(7) 0.1619(2) -0.0656(5) 0.040(2) Uani 1.00 d . . .
C(112) C 0.2622(7) 0.1841(3) -0.0413(7) 0.058(2) Uani 1.00 d . . .
C(113) C 0.2623(8) 0.2318(3) -0.0439(7) 0.069(3) Uani 1.00 d . . .
C(114) C 0.1684(9) 0.2549(3) -0.0679(7) 0.061(3) Uani 1.00 d . . .
C(115) C 0.0686(8) 0.2332(3) -0.0921(7) 0.067(2) Uani 1.00 d . . .
C(116) C 0.0610(7) 0.1872(3) -0.0911(6) 0.057(2) Uani 1.00 d . . .
C(121) C 0.2778(6) 0.0798(2) -0.0795(5) 0.039(2) Uani 1.00 d . . .
C(122) C 0.2766(8) 0.0757(3) -0.1745(6) 0.055(2) Uani 1.00 d . . .
C(123) C 0.3705(9) 0.0622(3) -0.1915(8) 0.070(3) Uani 1.00 d . . .
C(124) C 0.4643(9) 0.0536(4) -0.1193(9) 0.076(3) Uani 1.00 d . . .
C(125) C 0.4699(8) 0.0576(4) -0.0271(9) 0.078(3) Uani 1.00 d . . .
C(126) C 0.3748(7) 0.0704(3) -0.0049(6) 0.055(2) Uani 1.00 d . . .
C(211) C 0.0841(6) -0.0110(2) -0.2039(5) 0.038(2) Uani 1.00 d . . .
C(212) C 0.0796(7) -0.0007(3) -0.2960(6) 0.049(2) Uani 1.00 d . . .
C(213) C 0.1401(8) -0.0269(3) -0.3372(7) 0.060(3) Uani 1.00 d . . .
C(214) C 0.2088(9) -0.0602(3) -0.2873(8) 0.071(3) Uani 1.00 d . . .
C(215) C 0.2164(8) -0.0705(3) -0.1931(8) 0.073(3) Uani 1.00 d . . .
C(216) C 0.1533(7) -0.0458(3) -0.1520(6) 0.053(2) Uani 1.00 d . . .
C(311) C 0.1540(6) 0.0704(2) 0.3339(5) 0.040(2) Uani 1.00 d . . .
C(312) C 0.0700(7) 0.1037(3) 0.3036(6) 0.052(2) Uani 1.00 d . . .
C(313) C 0.0302(8) 0.1252(3) 0.3668(8) 0.067(3) Uani 1.00 d . . .
C(314) C 0.074(1) 0.1155(4) 0.4631(9) 0.086(4) Uani 1.00 d . . .
C(315) C 0.165(1) 0.0836(4) 0.4976(7) 0.091(4) Uani 1.00 d . . .
C(316) C 0.2006(8) 0.0611(3) 0.4335(6) 0.061(3) Uani 1.00 d . . .
C(321) C 0.3492(6) 0.0318(3) 0.3072(5) 0.040(2) Uani 1.00 d . . .
C(322) C 0.4170(7) 0.0683(3) 0.3139(8) 0.072(3) Uani 1.00 d . . .
C(323) C 0.5297(7) 0.0651(4) 0.3573(9) 0.086(3) Uani 1.00 d . . .
C(324) C 0.5784(7) 0.0239(4) 0.3943(7) 0.063(3) Uani 1.00 d . . .
C(325) C 0.5113(7) -0.0134(3) 0.3837(7) 0.060(2) Uani 1.00 d . . .
C(326) C 0.3971(7) -0.0100(3) 0.3409(6) 0.048(2) Uani 1.00 d . . .
C(406) C 0.389(2) 0.1451(10) 0.587(2) 0.035(6) Uiso 0.25 d P . .
C(407) C 0.514(3) 0.166(1) 0.609(3) 0.065(10) Uiso 0.25 d P . .
B(1) B 0.8350(5) 0.0993(2) 0.5705(4) 0.1143 Uiso 1.00 d . . .
B(2) B 0.7719(7) 0.1228(3) 0.9103(6) 0.1862 Uiso 1.00 d . . .
H(2) H 0.1695 -0.0356 0.2030 0.0400 Uiso 1.00 calc . . .
H(3) H 0.1587 -0.0295 0.3036 0.0400 Uiso 1.00 calc . . .
H(4) H -0.1204 0.2224 0.0986 0.1442 Uiso 1.00 calc . . .
H(5) H -0.0543 0.1880 0.0602 0.1442 Uiso 1.00 calc . . .
H(6) H -0.0504 0.1846 0.1660 0.1442 Uiso 1.00 calc . . .
H(7) H 0.3604 0.2033 0.2825 0.1427 Uiso 1.00 calc . . .
H(8) H 0.3568 0.2111 0.1777 0.1427 Uiso 1.00 calc . . .
H(9) H 0.4061 0.2482 0.2557 0.1427 Uiso 1.00 calc . . .
H(10) H -0.0263 0.0985 -0.1470 0.0462 Uiso 1.00 calc . . .
H(11) H 0.0443 0.0875 -0.2104 0.0462 Uiso 1.00 calc . . .
H(12) H -0.0323 0.3047 0.1414 0.1351 Uiso 1.00 calc . . .
H(13) H 0.1187 0.3422 0.1930 0.1136 Uiso 1.00 calc . . .
H(14) H 0.2878 0.3218 0.2342 0.1119 Uiso 1.00 calc . . .
H(15) H 0.3254 0.1655 -0.0236 0.0606 Uiso 1.00 calc . . .
H(16) H 0.3372 0.2461 -0.0195 0.0731 Uiso 1.00 calc . . .
H(17) H 0.1673 0.2877 -0.0750 0.0848 Uiso 1.00 calc . . .
H(18) H 0.0005 0.2509 -0.1132 0.0763 Uiso 1.00 calc . . .
H(19) H -0.0075 0.1694 -0.1031 0.0633 Uiso 1.00 calc . . .
H(20) H 0.2078 0.0828 -0.2278 0.0577 Uiso 1.00 calc . . .
H(21) H 0.3715 0.0563 -0.2568 0.0734 Uiso 1.00 calc . . .
H(22) H 0.5314 0.0469 -0.1265 0.0823 Uiso 1.00 calc . . .
H(23) H 0.5390 0.0533 0.0263 0.0746 Uiso 1.00 calc . . .
H(24) H 0.3773 0.0691 0.0614 0.0572 Uiso 1.00 calc . . .
H(25) H 0.0277 0.0224 -0.3317 0.0570 Uiso 1.00 calc . . .
H(26) H 0.1299 -0.0190 -0.4062 0.0659 Uiso 1.00 calc . . .
H(27) H 0.2545 -0.0764 -0.3158 0.0821 Uiso 1.00 calc . . .
H(28) H 0.2693 -0.0933 -0.1552 0.0812 Uiso 1.00 calc . . .
H(29) H 0.1546 -0.0513 -0.0846 0.0513 Uiso 1.00 calc . . .
H(30) H 0.0364 0.1110 0.2331 0.0499 Uiso 1.00 calc . . .
H(31) H -0.0255 0.1505 0.3440 0.0696 Uiso 1.00 calc . . .
H(32) H 0.0359 0.1312 0.5016 0.0852 Uiso 1.00 calc . . .
H(33) H 0.1905 0.0796 0.5653 0.1090 Uiso 1.00 calc . . .
H(34) H 0.2579 0.0363 0.4544 0.0628 Uiso 1.00 calc . . .
H(35) H 0.3858 0.0982 0.2902 0.0715 Uiso 1.00 calc . . .
H(36) H 0.5738 0.0913 0.3558 0.0844 Uiso 1.00 calc . . .
H(37) H 0.6564 0.0233 0.4278 0.0669 Uiso 1.00 calc . . .
H(38) H 0.5426 -0.0421 0.4086 0.0724 Uiso 1.00 calc . . .
H(39) H 0.3478 -0.0366 0.3359 0.0539 Uiso 1.00 calc . . .

loop_
_atom_site_aniso_label
_atom_site_aniso_U_11
_atom_site_aniso_U_22
_atom_site_aniso_U_33
_atom_site_aniso_U_12
_atom_site_aniso_U_13
_atom_site_aniso_U_23
Pt(1) 0.0353(2) 0.0299(2) 0.0304(2) 0.0001(1) 0.0081(1) -0.0003(1)
Pt(2) 0.0392(2) 0.0315(2) 0.0276(2) -0.0050(2) 0.0072(2) 0.0006(2)
Cl(1) 0.185(9) 0.093(5) 0.28(1) 0.034(6) 0.039(9) -0.070(7)
Cl(2) 0.33(2) 0.119(7) 0.20(1) 0.043(9) 0.13(1) 0.043(7)
P(1) 0.038(1) 0.0308(9) 0.0336(10) -0.0009(8) 0.0115(9) 0.0030(8)
P(2) 0.037(1) 0.0329(9) 0.0298(9) -0.0018(8) 0.0080(9) 0.0017(8)
P(3) 0.035(1) 0.0366(10) 0.0287(9) -0.0025(8) 0.0055(8) -0.0009(8)
O(1) 0.077(5) 0.104(6) 0.087(5) 0.016(4) 0.017(5) -0.003(5)
N(1) 0.044(1) 0.037(2) 0.014(3) -0.027(2) 0.002(3) -0.008(2)
N(2) 0.084(5) 0.037(2) 0.037(4) -0.003(4) 0.019(4) -0.003(3)
C(1) 0.056(5) 0.039(3) 0.034(4) 0.001(4) 0.018(4) -0.002(3)
C(2) 0.042(4) 0.033(2) 0.038(4) 0.003(3) 0.009(3) -0.002(3)
C(3) 0.053(5) 0.032(3) 0.027(4) 0.006(3) 0.013(4) 0.008(3)
C(11) 0.145(7) 0.035(3) 0.032(5) -0.001(4) 0.031(6) -0.006(4)
C(12) 0.152(9) 0.063(5) 0.051(6) 0.034(6) 0.026(7) 0.003(5)
C(13) 0.20(1) 0.069(6) 0.065(8) 0.058(8) 0.041(9) -0.001(6)
C(14) 0.24(2) 0.065(8) 0.052(8) 0.013(8) 0.03(1) 0.002(6)
C(15) 0.21(1) 0.068(5) 0.079(9) -0.058(8) 0.04(1) -0.022(7)
C(16) 0.157(9) 0.069(5) 0.048(6) -0.038(6) 0.006(8) -0.001(5)
C(17) 0.12(1) 0.10(1) 0.16(1) 0.045(7) 0.04(1) 0.012(10)
C(18) 0.137(10) 0.11(1) 0.18(2) -0.077(8) 0.06(1) -0.03(1)
C(111) 0.056(4) 0.031(2) 0.032(4) 0.004(3) 0.012(4) 0.002(3)
C(112) 0.061(5) 0.041(3) 0.070(6) -0.006(4) 0.020(5) 0.008(4)
C(113) 0.072(5) 0.041(3) 0.086(7) -0.019(4) 0.016(6) -0.003(5)
C(114) 0.088(5) 0.026(4) 0.070(6) -0.002(3) 0.029(6) 0.003(4)
C(115) 0.073(5) 0.041(3) 0.073(6) 0.014(4) 0.009(5) 0.002(4)
C(116) 0.056(5) 0.041(3) 0.064(6) 0.010(3) 0.011(5) 0.011(4)
C(121) 0.041(3) 0.030(4) 0.049(3) -0.001(3) 0.020(3) 0.006(3)
C(122) 0.067(5) 0.055(5) 0.054(4) -0.006(4) 0.035(5) -0.010(4)
C(123) 0.064(5) 0.075(6) 0.090(7) -0.006(5) 0.052(4) -0.003(5)
C(124) 0.065(6) 0.076(6) 0.106(6) 0.012(5) 0.055(5) 0.013(6)
C(125) 0.040(5) 0.097(8) 0.103(6) 0.000(5) 0.032(6) 0.001(7)
C(126) 0.047(4) 0.065(5) 0.051(5) 0.001(4) 0.015(3) 0.000(4)
C(211) 0.038(4) 0.039(4) 0.033(3) -0.010(2) 0.009(3) -0.008(3)
C(212) 0.062(5) 0.046(4) 0.038(4) -0.011(4) 0.017(4) 0.000(3)
C(213) 0.070(6) 0.062(5) 0.067(6) -0.015(4) 0.046(5) -0.023(4)
C(214) 0.071(7) 0.070(6) 0.084(6) -0.003(4) 0.041(6) -0.023(5)
C(215) 0.055(6) 0.080(7) 0.075(5) 0.021(5) 0.012(5) -0.023(5)
C(216) 0.044(5) 0.046(4) 0.052(5) -0.003(3) -0.003(4) -0.008(3)
C(311) 0.039(4) 0.045(4) 0.034(3) -0.009(3) 0.011(3) -0.005(3)
C(312) 0.047(5) 0.042(4) 0.062(5) -0.009(3) 0.013(4) -0.001(4)
C(313) 0.078(7) 0.047(5) 0.099(6) -0.007(5) 0.062(6) -0.029(5)
C(314) 0.101(8) 0.096(8) 0.089(5) -0.039(5) 0.070(6) -0.058(6)
C(315) 0.113(9) 0.122(10) 0.046(6) -0.012(6) 0.039(6) -0.034(6)
C(316) 0.058(6) 0.076(6) 0.037(3) -0.011(5) 0.001(4) 0.004(4)
C(321) 0.038(2) 0.051(3) 0.023(4) 0.002(3) 0.001(3) 0.009(3)
C(322) 0.034(4) 0.064(5) 0.104(8) -0.004(4) 0.006(5) 0.034(6)
C(323) 0.033(4) 0.075(6) 0.14(1) -0.013(4) 0.019(6) 0.016(6)
C(324) 0.031(5) 0.086(5) 0.062(6) 0.000(3) 0.002(4) 0.011(5)
C(325) 0.041(3) 0.068(5) 0.061(6) 0.015(3) 0.005(4) 0.014(5)
C(326) 0.040(3) 0.046(4) 0.051(5) 0.004(3) 0.007(4) -0.007(3)

loop_
_geom_bond_atom_site_label_1
_geom_bond_atom_site_label_2
_geom_bond_distance
_geom_bond_site_symmetry_1
_geom_bond_site_symmetry_2
_geom_bond_publ_flag
Pt(1) P(1) 2.358(2) 1_555 1_555 yes
Pt(1) P(3) 2.343(2) 1_555 1_555 yes
Pt(1) N(1) 2.020(6) 1_555 1_555 yes
Pt(1) C(1) 1.923(8) 1_555 1_555 yes
Pt(2) P(2) 2.321(2) 1_555 1_555 yes
Pt(2) P(2) 2.321(2) 1_555 3_555 yes
Pt(2) N(1) 2.019(6) 1_555 1_555 yes
Pt(2) N(1) 2.019(6) 1_555 3_555 yes
Cl(1) C(406) 1.52(4) 1_555 1_555 yes
Cl(1) C(407) 2.00(4) 1_555 1_555 yes
Cl(2) C(406) 1.61(3) 1_555 1_555 yes
Cl(2) C(407) 1.46(5) 1_555 1_555 yes
P(1) C(2) 1.818(7) 1_555 1_555 yes
P(1) C(111) 1.817(7) 1_555 1_555 yes
P(1) C(121) 1.793(9) 1_555 1_555 yes
P(2) C(2) 1.825(7) 1_555 1_555 yes
P(2) C(3) 1.797(7) 1_555 3_555 yes
P(2) C(211) 1.821(9) 1_555 1_555 yes
P(3) C(3) 1.842(7) 1_555 1_555 yes
P(3) C(311) 1.785(9) 1_555 1_555 yes
P(3) C(321) 1.811(7) 1_555 1_555 yes
O(1) N(1) 1.09(1) 1_555 1_555 yes
N(2) C(1) 1.142(10) 1_555 1_555 yes
N(2) C(11) 1.43(1) 1_555 1_555 yes
C(11) C(12) 1.41(2) 1_555 1_555 yes
C(11) C(16) 1.32(2) 1_555 1_555 yes
C(12) C(13) 1.41(2) 1_555 1_555 yes
C(12) C(17) 1.32(2) 1_555 1_555 yes
C(13) C(14) 1.36(3) 1_555 1_555 yes
C(14) C(15) 1.42(3) 1_555 1_555 yes
C(15) C(16) 1.48(2) 1_555 1_555 yes
C(16) C(18) 1.41(2) 1_555 1_555 yes
C(111) C(112) 1.41(1) 1_555 1_555 yes
C(111) C(116) 1.40(1) 1_555 1_555 yes
C(112) C(113) 1.40(1) 1_555 1_555 yes
C(113) C(114) 1.32(1) 1_555 1_555 yes
C(114) C(115) 1.37(1) 1_555 1_555 yes
C(115) C(116) 1.36(1) 1_555 1_555 yes
C(121) C(122) 1.41(1) 1_555 1_555 yes
C(121) C(126) 1.375(10) 1_555 1_555 yes
C(122) C(123) 1.38(2) 1_555 1_555 yes
C(123) C(124) 1.33(1) 1_555 1_555 yes
C(124) C(125) 1.35(2) 1_555 1_555 yes
C(125) C(126) 1.42(2) 1_555 1_555 yes
C(211) C(212) 1.38(1) 1_555 1_555 yes
C(211) C(216) 1.39(1) 1_555 1_555 yes
C(212) C(213) 1.38(1) 1_555 1_555 yes
C(213) C(214) 1.35(1) 1_555 1_555 yes
C(214) C(215) 1.40(2) 1_555 1_555 yes
C(215) C(216) 1.38(2) 1_555 1_555 yes
C(311) C(312) 1.41(1) 1_555 1_555 yes
C(311) C(316) 1.41(1) 1_555 1_555 yes
C(312) C(313) 1.37(2) 1_555 1_555 yes
C(313) C(314) 1.37(2) 1_555 1_555 yes
C(314) C(315) 1.44(2) 1_555 1_555 yes
C(315) C(316) 1.37(2) 1_555 1_555 yes
C(321) C(322) 1.37(1) 1_555 1_555 yes
C(321) C(326) 1.38(1) 1_555 1_555 yes
C(322) C(323) 1.37(1) 1_555 1_555 yes
C(323) C(324) 1.38(1) 1_555 1_555 yes
C(324) C(325) 1.37(1) 1_555 1_555 yes
C(325) C(326) 1.39(1) 1_555 1_555 yes
C(406) C(407) 1.65(5) 1_555 1_555 yes
B(1) F(1) 1.360(8) 1_555 1_555 yes
B(1) F(2) 1.36(1) 1_555 1_555 yes
B(1) F(4) 1.360(8) 1_555 1_555 yes
B(1) F(3) 1.360(9) 1_555 1_555 yes
B(2) F(5) 1.36(1) 1_555 1_555 yes
B(2) F(6) 1.36(2) 1_555 1_555 yes
B(2) F(9) 1.36(1) 1_555 1_555 yes
B(2) F(10) 1.36(1) 1_555 1_555 yes
